data_2019280
loop_
_publ_author_name
'Umezono, Satoru'
'Ikeda, Satoshi'
'Okuno, Tsunehisa'

_publ_section_title
;
 Transannular S&#x00B7;&#x00B7;&#x00B7;N interactions in
 10-ethynyl-10<i>H</i>-phenothiazine 5-oxide and 5,5-dioxide
;
_journal_issue 12
_journal_name_full 'Acta Crystallographica Section C'
_journal_page_first 1553
_journal_page_last 1556
_journal_paper_doi 10.1107/S0108270113031661
_journal_volume 69
_journal_year 2013
_chemical_formula_iupac 'C14 H9 N O2 S'
_chemical_formula_moiety 'C14 H9 N O2 S'
_chemical_formula_sum 'C14 H9 N O2 S'
_chemical_formula_weight 255.29
_chemical_name_systematic
;
10-Ethynyl-10<i>H</i>-phenothiazine 5,5-dioxide
;
_space_group_IT_number 62
_symmetry_cell_setting orthorhombic
_symmetry_space_group_name_Hall '-P 2ac 2n'
_symmetry_space_group_name_H-M 'P n m a'
_atom_sites_solution_hydrogens geom
_atom_sites_solution_primary direct
_atom_sites_solution_secondary difmap
_cell_angle_alpha 90.0000
_cell_angle_beta 90.0000
_cell_angle_gamma 90.0000
_cell_formula_units_Z 4
_cell_length_a 9.177(3)
_cell_length_b 11.520(4)
_cell_length_c 10.819(3)
_cell_measurement_reflns_used 3716
_cell_measurement_temperature 93
_cell_measurement_theta_max 31.41
_cell_measurement_theta_min 2.22
_cell_volume 1143.8(6)
_computing_cell_refinement 'CrystalClear (Rigaku, 2008)'
_computing_data_collection 'CrystalClear (Rigaku, 2008)'
_computing_data_reduction 'CrystalClear (Rigaku, 2008)'
_computing_molecular_graphics 'ORTEP-3 (Farrugia, 2012)'
_computing_publication_material 'CrystalStructure (Rigaku, 2010)'
_computing_structure_refinement 'SHELXL97 (Sheldrick, 2008)'
_computing_structure_solution 'SIR92 (Altomare <i>et al.</i>, 1994)'
_diffrn_ambient_temperature 93
_diffrn_detector_area_resol_mean 28.445
_diffrn_measured_fraction_theta_full 0.999
_diffrn_measured_fraction_theta_max 0.999
_diffrn_measurement_device_type 'Rigaku Saturn724+'
_diffrn_measurement_method \w
_diffrn_radiation_type 'Mo K\a'
_diffrn_radiation_wavelength 0.71075
_diffrn_reflns_av_R_equivalents 0.0502
_diffrn_reflns_limit_h_max 11
_diffrn_reflns_limit_h_min -11
_diffrn_reflns_limit_k_max 14
_diffrn_reflns_limit_k_min -14
_diffrn_reflns_limit_l_max 13
_diffrn_reflns_limit_l_min -14
_diffrn_reflns_number 8777
_diffrn_reflns_theta_full 27.50
_diffrn_reflns_theta_max 27.50
_diffrn_standards_number 0
_exptl_absorpt_coefficient_mu 0.274
_exptl_absorpt_correction_T_max 0.973
_exptl_absorpt_correction_T_min 0.958
_exptl_absorpt_correction_type numerical
_exptl_absorpt_process_details '(NUMABS; Rigaku, 1999)'
_exptl_crystal_colour colorless
_exptl_crystal_density_diffrn 1.482
_exptl_crystal_density_method 'not measured'
_exptl_crystal_description block
_exptl_crystal_F_000 528.00
_exptl_crystal_size_max 0.100
_exptl_crystal_size_mid 0.100
_exptl_crystal_size_min 0.100
_refine_diff_density_max 0.840
_refine_diff_density_min -0.490
_refine_ls_extinction_method none
_refine_ls_goodness_of_fit_ref 1.105
_refine_ls_hydrogen_treatment mixed
_refine_ls_number_parameters 94
_refine_ls_number_reflns 1375
_refine_ls_number_restraints 0
_refine_ls_R_factor_gt 0.0497
_refine_ls_shift/su_max 0.000
_refine_ls_structure_factor_coef Fsqd
_refine_ls_weighting_details 'w = 1/[\s^2^(Fo^2^)+(0.0558P)^2^+1.1593P] where P=(Fo^2^+2Fc^2^)/3'
_refine_ls_weighting_scheme calc
_refine_ls_wR_factor_ref 0.1281
_reflns_number_gt 1297
_reflns_number_total 1375
_reflns_threshold_expression F^2^>2\s(F^2^)
_cod_data_source_file eg3141.cif
_cod_data_source_block 2
_cod_original_cell_volume 1143.8(7)
_cod_database_code 2019280

loop_
_symmetry_equiv_pos_site_id
_symmetry_equiv_pos_as_xyz
1 +X,+Y,+Z
2 1/2-X,1/2+Y,1/2+Z
3 +X,1/2-Y,+Z
4 1/2-X,-Y,1/2+Z
5 -X,-Y,-Z
6 1/2+X,1/2-Y,1/2-Z
7 -X,1/2+Y,-Z
8 1/2+X,+Y,1/2-Z

loop_
_atom_site_type_symbol
_atom_site_label
_atom_site_fract_x
_atom_site_fract_y
_atom_site_fract_z
_atom_site_U_iso_or_equiv
_atom_site_adp_type
_atom_site_calc_flag
_atom_site_refinement_flags
_atom_site_occupancy
_atom_site_symmetry_multiplicity
S S1 0.23021(7) 0.2500 -0.03905(6) 0.0258(3) Uani d . 1.0 4
O O1 0.3021(2) 0.2500 -0.15688(18) 0.0301(5) Uani d . 1.0 4
O O2 0.0733(2) 0.2500 -0.0386(2) 0.0401(6) Uani d . 1.0 4
N N1 0.5097(3) 0.2500 0.0988(2) 0.0243(5) Uani d . 1.0 4
C C1 0.4337(3) 0.14262(17) 0.10106(16) 0.0245(4) Uani d . 1.0 8
C C2 0.4924(3) 0.04626(19) 0.16022(18) 0.0318(5) Uani d . 1.0 8
C C3 0.4104(3) -0.05549(18) 0.1686(2) 0.0382(6) Uani d . 1.0 8
C C4 0.2723(3) -0.06268(19) 0.1188(3) 0.0377(6) Uani d . 1.0 8
C C5 0.2150(3) 0.0317(2) 0.0571(2) 0.0334(5) Uani d . 1.0 8
C C6 0.2959(3) 0.13401(17) 0.04785(17) 0.0241(4) Uani d . 1.0 8
C C7 0.6558(3) 0.2500 0.1211(3) 0.0289(7) Uani d . 1.0 4
C C8 0.7830(4) 0.2500 0.1366(3) 0.0363(7) Uani d . 1.0 4
H H2 0.5876 0.0496 0.1947 0.0382 Uiso calc R 1.0 8
H H3 0.4505 -0.1211 0.2094 0.0458 Uiso calc R 1.0 8
H H4 0.2171 -0.1320 0.1269 0.0452 Uiso calc R 1.0 8
H H5 0.1208 0.0271 0.0210 0.0401 Uiso calc R 1.0 8
H H8 0.885(5) 0.2500 0.136(4) 0.037(10) Uiso d . 1.0 4

loop_
_atom_site_aniso_label
_atom_site_aniso_U_11
_atom_site_aniso_U_22
_atom_site_aniso_U_33
_atom_site_aniso_U_12
_atom_site_aniso_U_13
_atom_site_aniso_U_23
S1 0.0264(4) 0.0263(4) 0.0246(4) 0.0000 -0.0009(3) 0.0000
O1 0.0395(12) 0.0311(11) 0.0196(10) 0.0000 -0.0018(9) 0.0000
O2 0.0252(11) 0.0451(14) 0.0501(15) 0.0000 -0.0021(10) 0.0000
N1 0.0263(11) 0.0256(12) 0.0211(11) 0.0000 -0.0006(9) 0.0000
C1 0.0339(10) 0.0224(9) 0.0171(8) 0.0008(8) 0.0065(7) -0.0010(7)
C2 0.0425(12) 0.0323(11) 0.0206(9) 0.0094(9) 0.0073(8) 0.0025(8)
C3 0.0642(15) 0.0219(10) 0.0285(10) 0.0098(10) 0.0194(11) 0.0055(8)
C4 0.0569(15) 0.0218(11) 0.0343(11) -0.0049(10) 0.0196(10) -0.0023(9)
C5 0.0417(12) 0.0281(11) 0.0304(10) -0.0084(9) 0.0117(9) -0.0048(9)
C6 0.0310(10) 0.0223(9) 0.0190(9) -0.0001(8) 0.0059(7) -0.0014(7)
C7 0.0328(15) 0.0372(16) 0.0167(12) 0.0000 -0.0019(11) 0.0000
C8 0.0331(17) 0.049(2) 0.0269(15) 0.0000 -0.0045(13) 0.0000

loop_
_atom_type_symbol
_atom_type_description
_atom_type_scat_dispersion_real
_atom_type_scat_dispersion_imag
_atom_type_scat_source
C C 0.0033 0.0016
;
International Tables for Crystallography
(1992, Vol. C, Tables 4.2.6.8 and 6.1.1.4)
;
H H 0.0000 0.0000
;
International Tables for Crystallography
(1992, Vol. C, Table 6.1.1.4)
;
N N 0.0061 0.0033
;
International Tables for Crystallography
(1992, Vol. C, Tables 4.2.6.8 and 6.1.1.4)
;
O O 0.0106 0.0060
;
International Tables for Crystallography
(1992, Vol. C, Tables 4.2.6.8 and 6.1.1.4)
;
S S 0.1246 0.1234
;
International Tables for Crystallography
(1992, Vol. C, Tables 4.2.6.8 and 6.1.1.4)
;

loop_
_geom_angle_atom_site_label_1
_geom_angle_atom_site_label_2
_geom_angle_atom_site_label_3
_geom_angle_site_symmetry_1
_geom_angle_site_symmetry_3
_geom_angle
_geom_angle_publ_flag
O1 S1 O2 . . 117.56(13) yes
O1 S1 C6 . . 108.68(9) yes
O1 S1 C6 . 3_555 108.68(9) yes
O2 S1 C6 . . 110.14(9) yes
O2 S1 C6 . 3_555 110.14(9) yes
C6 S1 C6 . 3_555 100.22(10) yes
C1 N1 C1 . 3_555 121.2(3) yes
C1 N1 C7 . . 118.69(13) yes
C1 N1 C7 3_555 . 118.69(13) yes
N1 C1 C2 . . 120.9(2) yes
N1 C1 C6 . . 120.04(19) yes
C2 C1 C6 . . 119.03(19) yes
C1 C2 C3 . . 119.4(2) yes
C2 C3 C4 . . 121.4(2) yes
C3 C4 C5 . . 119.5(3) yes
C4 C5 C6 . . 119.8(3) yes
S1 C6 C1 . . 118.87(15) yes
S1 C6 C5 . . 120.13(16) yes
C1 C6 C5 . . 120.88(19) yes
N1 C7 C8 . . 178.0(4) yes
C1 C2 H2 . . 120.282 no
C3 C2 H2 . . 120.288 no
C2 C3 H3 . . 119.316 no
C4 C3 H3 . . 119.316 no
C3 C4 H4 . . 120.264 no
C5 C4 H4 . . 120.266 no
C4 C5 H5 . . 120.116 no
C6 C5 H5 . . 120.110 no
C7 C8 H8 . . 172(3) no

loop_
_geom_bond_atom_site_label_1
_geom_bond_atom_site_label_2
_geom_bond_site_symmetry_2
_geom_bond_distance
_geom_bond_publ_flag
S1 O1 . 1.435(2) yes
S1 O2 . 1.440(2) yes
S1 C6 . 1.742(2) yes
S1 C6 3_555 1.742(2) yes
N1 C1 . 1.420(3) yes
N1 C1 3_555 1.420(3) yes
N1 C7 . 1.362(4) yes
C1 C2 . 1.390(3) yes
C1 C6 . 1.393(3) yes
C2 C3 . 1.396(4) yes
C3 C4 . 1.379(4) yes
C4 C5 . 1.380(4) yes
C5 C6 . 1.397(3) yes
C7 C8 . 1.179(5) yes
C2 H2 . 0.950 no
C3 H3 . 0.950 no
C4 H4 . 0.950 no
C5 H5 . 0.950 no
C8 H8 . 0.94(4) no

loop_
_geom_hbond_atom_site_label_D
_geom_hbond_atom_site_label_H
_geom_hbond_atom_site_label_A
_geom_hbond_site_symmetry_A
_geom_hbond_distance_DH
_geom_hbond_distance_HA
_geom_hbond_distance_DA
_geom_hbond_angle_DHA
_geom_hbond_publ_flag
C8 H8 O2 1_655 0.94(4) 2.56(4) 3.270(5) 133(3) yes
